data_7028497
loop_
_publ_author_name
'Feldscher, Bastian'
'Theil, Hubert'
'Stammler, Anja'
'B\"ogge, Hartmut'
'Glaser, Thorsten'

_publ_section_title
;
 A streamlined synthesis of extended thiophloroglucinol ligands and their
 trinuclear Ni(II)3 complexes.
;
_journal_issue 10
_journal_name_full 'Dalton transactions (Cambridge, England : 2003)'
_journal_page_first 4102
_journal_page_last 4114
_journal_paper_doi 10.1039/c3dt53457j
_journal_volume 43
_journal_year 2014
_chemical_formula_moiety 'C30 H54 N9 Ni3 S3, 3(B C24 H20) , 3( C3 H6 O)'
_chemical_formula_sum 'C111 H132 B3 N9 Ni3 O3 S3'
_chemical_formula_weight 1945.00
_chemical_name_systematic
; 
 ? 
;
_space_group_IT_number 14
_symmetry_cell_setting monoclinic
_symmetry_space_group_name_Hall '-P 2ybc'
_symmetry_space_group_name_H-M 'P 1 21/c 1'
_atom_sites_solution_hydrogens geom
_atom_sites_solution_primary direct
_atom_sites_solution_secondary difmap
_audit_creation_method SHELXL-97
_cell_angle_alpha 90.00
_cell_angle_beta 90.034(3)
_cell_angle_gamma 90.00
_cell_formula_units_Z 4
_cell_length_a 17.7065(11)
_cell_length_b 33.162(2)
_cell_length_c 17.0365(10)
_cell_measurement_reflns_used 9265
_cell_measurement_temperature 100(2)
_cell_measurement_theta_max 70.00
_cell_measurement_theta_min 2.50
_cell_volume 10003.5(10)
_computing_cell_refinement 'APEX2  (Bruker AXS, 2009)'
_computing_data_collection 'APEX2  (Bruker AXS, 2009)'
_computing_data_reduction 'SAINT (Bruker AXS, 2009)'
_computing_molecular_graphics 'DIAMOND 2.1 (Crystal Impact, 2001)'
_computing_publication_material 'SHELXL-97 (Sheldrick, 2008)'
_computing_structure_refinement 'SHELXL-97 (Sheldrick, 2008)'
_computing_structure_solution 'SHELXS-97 (Sheldrick, 2008)'
_diffrn_ambient_temperature 100(2)
_diffrn_measured_fraction_theta_full 0.962
_diffrn_measured_fraction_theta_max 0.962
_diffrn_measurement_device_type 'Bruker X8 Prospector Ultra'
_diffrn_measurement_method 'omega and phi scans'
_diffrn_radiation_monochromator 'QuazarTM Montel Multilayer optics'
_diffrn_radiation_source 'I/mS Incoatec Microfocus Source'
_diffrn_radiation_type CuK\a
_diffrn_radiation_wavelength 1.54178
_diffrn_reflns_av_R_equivalents 0.0355
_diffrn_reflns_av_unetI/netI 0.0246
_diffrn_reflns_limit_h_max 21
_diffrn_reflns_limit_h_min -20
_diffrn_reflns_limit_k_max 37
_diffrn_reflns_limit_k_min -40
_diffrn_reflns_limit_l_max 20
_diffrn_reflns_limit_l_min -18
_diffrn_reflns_number 89035
_diffrn_reflns_theta_full 70.00
_diffrn_reflns_theta_max 70.00
_diffrn_reflns_theta_min 2.50
_diffrn_standards_decay_% 0
_diffrn_standards_interval_count 0
_diffrn_standards_interval_time 0
_diffrn_standards_number 0
_exptl_absorpt_coefficient_mu 1.673
_exptl_absorpt_correction_T_max 0.8143
_exptl_absorpt_correction_T_min 0.5936
_exptl_absorpt_correction_type multi-scan
_exptl_absorpt_process_details 'SADABS 2008/1 (Bruker AXS, 2008)'
_exptl_crystal_colour brown
_exptl_crystal_density_diffrn 1.291
_exptl_crystal_density_method 'not measured'
_exptl_crystal_description plates
_exptl_crystal_F_000 4128
_exptl_crystal_size_max 0.35
_exptl_crystal_size_mid 0.21
_exptl_crystal_size_min 0.13
_platon_squeeze_details
;
 In preliminary refinements 3 acetone molecules were found strongly 
 disordered over approx 5 positions. This is in good aggreement 
 with the number of electrons and the corresponding void volume found
 by PLATON/SQUEEZE. 
 The acetone molecules are thus included in the chemical formulas
 and quantities derived from them.
;
_refine_diff_density_max 0.972
_refine_diff_density_min -0.572
_refine_diff_density_rms 0.078
_refine_ls_extinction_method none
_refine_ls_goodness_of_fit_ref 1.056
_refine_ls_hydrogen_treatment constr
_refine_ls_matrix_type full
_refine_ls_number_parameters 1027
_refine_ls_number_reflns 18244
_refine_ls_number_restraints 11
_refine_ls_restrained_S_all 1.057
_refine_ls_R_factor_all 0.0773
_refine_ls_R_factor_gt 0.0687
_refine_ls_shift/su_max 0.013
_refine_ls_shift/su_mean 0.000
_refine_ls_structure_factor_coef Fsqd
_refine_ls_weighting_details 'calc w=1/[\s^2^(Fo^2^)+(0.1159P)^2^+8.7430P] where P=(Fo^2^+2Fc^2^)/3'
_refine_ls_weighting_scheme calc
_refine_ls_wR_factor_gt 0.1914
_refine_ls_wR_factor_ref 0.1987
_reflns_number_gt 15267
_reflns_number_total 18244
_reflns_threshold_expression >2sigma(I)
_cod_data_source_file c3dt53457j.txt
_cod_data_source_block g1889
_cod_original_cell_volume 10003.7(10)
_cod_original_sg_symbol_H-M P2(1)/c
_cod_database_code 7028497

loop_
_symmetry_equiv_pos_as_xyz
'x, y, z'
'-x, y+1/2, -z+1/2'
'-x, -y, -z'
'x, -y-1/2, z-1/2'

loop_
_atom_site_label
_atom_site_type_symbol
_atom_site_fract_x
_atom_site_fract_y
_atom_site_fract_z
_atom_site_U_iso_or_equiv
_atom_site_adp_type
_atom_site_occupancy
_atom_site_symmetry_multiplicity
_atom_site_calc_flag
_atom_site_refinement_flags
_atom_site_disorder_assembly
_atom_site_disorder_group
Ni1 Ni 0.25573(3) 0.444242(17) 0.74097(3) 0.04819(16) Uani 1 1 d . A .
Ni2 Ni 0.63334(3) 0.360111(17) 0.89449(3) 0.04408(15) Uani 1 1 d . A .
Ni3 Ni 0.26878(3) 0.337397(15) 1.14135(3) 0.03691(14) Uani 1 1 d . . .
S11 S 0.24404(5) 0.42701(3) 0.86040(5) 0.0579(2) Uani 1 1 d . . .
S21 S 0.54888(5) 0.40121(3) 0.85532(5) 0.0559(2) Uani 1 1 d . . .
S31 S 0.38030(4) 0.34900(3) 1.10230(4) 0.0493(2) Uani 1 1 d . . .
N11 N 0.35982(18) 0.44520(10) 0.74187(18) 0.0620(8) Uani 1 1 d . . .
N12 N 0.2648(2) 0.46153(12) 0.63193(18) 0.0720(10) Uani 1 1 d D . .
N13 N 0.14507(18) 0.44231(10) 0.72496(18) 0.0591(8) Uani 1 1 d D . .
N21 N 0.58267(17) 0.34434(10) 0.98280(18) 0.0596(8) Uani 1 1 d . A .
N22 N 0.70928(15) 0.32000(10) 0.92280(17) 0.0536(7) Uani 1 1 d . . .
N23 N 0.70182(15) 0.37637(10) 0.80922(16) 0.0536(7) Uani 1 1 d . . .
N31 N 0.22517(15) 0.37605(8) 1.07824(14) 0.0433(6) Uani 1 1 d . . .
N32 N 0.16741(14) 0.32428(8) 1.17521(13) 0.0388(5) Uani 1 1 d . . .
N33 N 0.30613(15) 0.29967(8) 1.22227(14) 0.0436(6) Uani 1 1 d . . .
C1 C 0.32788(18) 0.41270(9) 0.90505(17) 0.0423(7) Uani 1 1 d . A .
C2 C 0.39816(18) 0.41559(9) 0.86906(17) 0.0419(7) Uani 1 1 d . . .
C3 C 0.46383(17) 0.39774(9) 0.90491(17) 0.0412(6) Uani 1 1 d . A .
C4 C 0.45671(18) 0.37662(10) 0.97604(17) 0.0436(7) Uani 1 1 d . . .
C5 C 0.38466(17) 0.37559(9) 1.01494(17) 0.0398(6) Uani 1 1 d . A .
C6 C 0.32127(18) 0.39446(9) 0.98160(17) 0.0397(6) Uani 1 1 d . . .
C11 C 0.4088(2) 0.43392(13) 0.7931(2) 0.0644(11) Uani 1 1 d . A .
H11A H 0.4600 0.4383 0.7787 0.077 Uiso 1 1 calc R . .
C13 C 0.3916(5) 0.4704(4) 0.6748(7) 0.077(4) Uani 0.50 1 d P A 1
H13A H 0.4239 0.4923 0.6955 0.093 Uiso 0.50 1 calc PR A 1
H13B H 0.4222 0.4534 0.6392 0.093 Uiso 0.50 1 calc PR A 1
C14 C 0.3245(5) 0.4876(4) 0.6319(6) 0.083(3) Uani 0.50 1 d P A 1
H14A H 0.3091 0.5132 0.6571 0.099 Uiso 0.50 1 calc PR A 1
H14B H 0.3390 0.4937 0.5770 0.099 Uiso 0.50 1 calc PR A 1
C15 C 0.2965(7) 0.4261(3) 0.5871(5) 0.107(4) Uani 0.50 1 d PD A 1
H15A H 0.3083 0.4345 0.5333 0.160 Uiso 0.50 1 calc PR A 1
H15B H 0.2592 0.4043 0.5860 0.160 Uiso 0.50 1 calc PR A 1
H15C H 0.3427 0.4166 0.6130 0.160 Uiso 0.50 1 calc PR A 1
C16 C 0.1962(12) 0.4693(6) 0.6017(15) 0.081(6) Uani 0.50 1 d P A 1
H16A H 0.1971 0.4632 0.5449 0.097 Uiso 0.50 1 calc PR A 1
H16B H 0.1854 0.4984 0.6078 0.097 Uiso 0.50 1 calc PR A 1
C17 C 0.1350(8) 0.4462(5) 0.6382(6) 0.073(4) Uani 0.50 1 d PD A 1
H17A H 0.1330 0.4190 0.6144 0.088 Uiso 0.50 1 calc PR A 1
H17B H 0.0863 0.4598 0.6273 0.088 Uiso 0.50 1 calc PR A 1
C18 C 0.0988(14) 0.4690(8) 0.7732(16) 0.146(13) Uani 0.50 1 d PD A 1
H18A H 0.1143 0.4971 0.7645 0.218 Uiso 0.50 1 calc PR A 1
H18B H 0.1054 0.4621 0.8287 0.218 Uiso 0.50 1 calc PR A 1
H18C H 0.0455 0.4659 0.7586 0.218 Uiso 0.50 1 calc PR A 1
C19 C 0.1104(13) 0.4035(5) 0.7490(12) 0.105(9) Uani 0.50 1 d PD A 1
H19A H 0.1345 0.3813 0.7203 0.157 Uiso 0.50 1 calc PR A 1
H19B H 0.0563 0.4039 0.7370 0.157 Uiso 0.50 1 calc PR A 1
H19C H 0.1176 0.3995 0.8055 0.157 Uiso 0.50 1 calc PR A 1
C13B C 0.3909(8) 0.4482(3) 0.6571(6) 0.069(3) Uani 0.50 1 d P A 2
H13C H 0.4194 0.4737 0.6511 0.083 Uiso 0.50 1 calc PR A 2
H13D H 0.4260 0.4256 0.6472 0.083 Uiso 0.50 1 calc PR A 2
C14B C 0.3308(5) 0.4471(3) 0.6009(5) 0.063(2) Uani 0.50 1 d P A 2
H14C H 0.3449 0.4636 0.5547 0.075 Uiso 0.50 1 calc PR A 2
H14D H 0.3232 0.4190 0.5830 0.075 Uiso 0.50 1 calc PR A 2
C15B C 0.2690(8) 0.50722(17) 0.6323(6) 0.094(3) Uani 0.50 1 d PD A 2
H15D H 0.3088 0.5160 0.6685 0.140 Uiso 0.50 1 calc PR A 2
H15E H 0.2204 0.5183 0.6495 0.140 Uiso 0.50 1 calc PR A 2
H15F H 0.2804 0.5169 0.5793 0.140 Uiso 0.50 1 calc PR A 2
C16B C 0.1872(14) 0.4542(7) 0.5959(12) 0.089(7) Uani 0.50 1 d P A 2
H16C H 0.1826 0.4254 0.5812 0.106 Uiso 0.50 1 calc PR A 2
H16D H 0.1822 0.4704 0.5474 0.106 Uiso 0.50 1 calc PR A 2
C17B C 0.1227(12) 0.4654(6) 0.6531(9) 0.108(7) Uani 0.50 1 d PD A 2
H17C H 0.1212 0.4948 0.6633 0.130 Uiso 0.50 1 calc PR A 2
H17D H 0.0730 0.4565 0.6329 0.130 Uiso 0.50 1 calc PR A 2
C18B C 0.1039(11) 0.4657(11) 0.7835(16) 0.161(15) Uani 0.50 1 d PD A 2
H18D H 0.1111 0.4536 0.8354 0.242 Uiso 0.50 1 calc PR A 2
H18E H 0.0500 0.4658 0.7704 0.242 Uiso 0.50 1 calc PR A 2
H18F H 0.1230 0.4935 0.7839 0.242 Uiso 0.50 1 calc PR A 2
C19B C 0.1189(13) 0.4003(4) 0.7187(12) 0.078(5) Uani 0.50 1 d PD A 2
H19D H 0.1328 0.3856 0.7664 0.117 Uiso 0.50 1 calc PR A 2
H19E H 0.1427 0.3875 0.6731 0.117 Uiso 0.50 1 calc PR A 2
H19F H 0.0639 0.3999 0.7123 0.117 Uiso 0.50 1 calc PR A 2
C21 C 0.5172(2) 0.35331(13) 1.0096(2) 0.0637(10) Uani 1 1 d . A .
H21A H 0.5069 0.3428 1.0603 0.076 Uiso 1 1 calc R . .
C23 C 0.6266(3) 0.3144(2) 1.0317(3) 0.108(2) Uani 1 1 d D . .
H23A H 0.6092 0.2866 1.0208 0.130 Uiso 0.70 1 calc PR B 1
H23B H 0.6195 0.3200 1.0883 0.130 Uiso 0.70 1 calc PR B 1
H23C H 0.6623 0.3280 1.0678 0.130 Uiso 0.30 1 calc PR B 2
H23D H 0.5927 0.2965 1.0622 0.130 Uiso 0.30 1 calc PR B 2
C27 C 0.7660(2) 0.34645(16) 0.8063(2) 0.0707(11) Uani 1 1 d D D .
H27A H 0.7524 0.3237 0.7715 0.085 Uiso 0.70 1 calc PR C 1
H27B H 0.8117 0.3596 0.7849 0.085 Uiso 0.70 1 calc PR C 1
H27C H 0.7761 0.3390 0.7510 0.085 Uiso 0.30 1 calc PR C 2
H27D H 0.8122 0.3591 0.8279 0.085 Uiso 0.30 1 calc PR C 2
C24 C 0.7104(3) 0.31927(19) 1.0089(3) 0.0587(13) Uani 0.70 1 d P D 1
H24A H 0.7314 0.3447 1.0302 0.070 Uiso 0.70 1 calc PR D 1
H24B H 0.7408 0.2964 1.0285 0.070 Uiso 0.70 1 calc PR D 1
C25 C 0.6849(3) 0.27855(17) 0.8949(5) 0.0739(18) Uani 0.70 1 d P D 1
H25A H 0.7232 0.2586 0.9097 0.111 Uiso 0.70 1 calc PR D 1
H25B H 0.6791 0.2788 0.8377 0.111 Uiso 0.70 1 calc PR D 1
H25C H 0.6366 0.2714 0.9193 0.111 Uiso 0.70 1 calc PR D 1
C26 C 0.7815(3) 0.33120(18) 0.8873(3) 0.0551(12) Uani 0.70 1 d P D 1
H26A H 0.8154 0.3075 0.8851 0.066 Uiso 0.70 1 calc PR D 1
H26B H 0.8064 0.3524 0.9190 0.066 Uiso 0.70 1 calc PR D 1
C28 C 0.7323(3) 0.41616(14) 0.8284(2) 0.0726(12) Uani 1 1 d . D .
H28A H 0.7720 0.4232 0.7907 0.109 Uiso 1 1 calc R . .
H28B H 0.7536 0.4157 0.8815 0.109 Uiso 1 1 calc R . .
H28C H 0.6919 0.4363 0.8258 0.109 Uiso 1 1 calc R . .
C29 C 0.6696(2) 0.37826(14) 0.7293(2) 0.0603(9) Uani 1 1 d . D .
H29A H 0.6282 0.3978 0.7282 0.090 Uiso 1 1 calc R . .
H29B H 0.6504 0.3516 0.7144 0.090 Uiso 1 1 calc R . .
H29C H 0.7089 0.3866 0.6921 0.090 Uiso 1 1 calc R . .
C25B C 0.7632(10) 0.3382(5) 0.9816(10) 0.083(4) Uiso 0.30 1 d P D 2
H25D H 0.7965 0.3171 1.0022 0.125 Uiso 0.30 1 calc PR D 2
H25E H 0.7344 0.3502 1.0249 0.125 Uiso 0.30 1 calc PR D 2
H25F H 0.7935 0.3591 0.9560 0.125 Uiso 0.30 1 calc PR D 2
C24B C 0.6669(10) 0.2919(5) 0.9686(8) 0.092(5) Uiso 0.30 1 d PD D 2
H24C H 0.7012 0.2716 0.9921 0.110 Uiso 0.30 1 calc PR D 2
H24D H 0.6300 0.2776 0.9349 0.110 Uiso 0.30 1 calc PR D 2
C26B C 0.7479(11) 0.3094(3) 0.8521(10) 0.088(5) Uiso 0.30 1 d PD D 2
H26C H 0.7158 0.2913 0.8201 0.106 Uiso 0.30 1 calc PR D 2
H26D H 0.7952 0.2949 0.8650 0.106 Uiso 0.30 1 calc PR D 2
C31 C 0.24962(19) 0.39627(10) 1.01970(18) 0.0450(7) Uani 1 1 d . A .
H31A H 0.2151 0.4153 0.9985 0.054 Uiso 1 1 calc R . .
C33 C 0.14547(19) 0.38579(11) 1.1029(2) 0.0517(8) Uani 1 1 d . . .
H33A H 0.1095 0.3770 1.0618 0.062 Uiso 1 1 calc R . .
H33B H 0.1398 0.4152 1.1103 0.062 Uiso 1 1 calc R . .
C34 C 0.12915(19) 0.36386(11) 1.17942(19) 0.0491(7) Uani 1 1 d . . .
H34A H 0.1486 0.3796 1.2245 0.059 Uiso 1 1 calc R . .
H34B H 0.0741 0.3601 1.1862 0.059 Uiso 1 1 calc R . .
C35 C 0.1294(2) 0.29746(12) 1.11674(19) 0.0528(8) Uani 1 1 d . . .
H35A H 0.0767 0.2933 1.1323 0.079 Uiso 1 1 calc R . .
H35B H 0.1555 0.2714 1.1149 0.079 Uiso 1 1 calc R . .
H35C H 0.1310 0.3101 1.0648 0.079 Uiso 1 1 calc R . .
C36 C 0.17169(19) 0.30319(11) 1.25206(18) 0.0496(8) Uani 1 1 d . . .
H36A H 0.1767 0.3230 1.2952 0.059 Uiso 1 1 calc R . .
H36B H 0.1253 0.2872 1.2610 0.059 Uiso 1 1 calc R . .
C37 C 0.23876(19) 0.27625(11) 1.2501(2) 0.0507(8) Uani 1 1 d . . .
H37A H 0.2292 0.2533 1.2142 0.061 Uiso 1 1 calc R . .
H37B H 0.2486 0.2653 1.3032 0.061 Uiso 1 1 calc R . .
C38 C 0.3395(2) 0.32368(12) 1.28757(19) 0.0563(9) Uani 1 1 d . . .
H38A H 0.3533 0.3056 1.3308 0.084 Uiso 1 1 calc R . .
H38B H 0.3024 0.3434 1.3062 0.084 Uiso 1 1 calc R . .
H38C H 0.3846 0.3378 1.2687 0.084 Uiso 1 1 calc R . .
C39 C 0.3630(2) 0.26948(11) 1.1971(2) 0.0524(8) Uani 1 1 d . . .
H39C H 0.4101 0.2833 1.1830 0.079 Uiso 1 1 calc R . .
H39A H 0.3439 0.2547 1.1514 0.079 Uiso 1 1 calc R . .
H39B H 0.3726 0.2506 1.2401 0.079 Uiso 1 1 calc R . .
B1 B 0.4981(2) 0.32634(13) 0.5436(2) 0.0476(8) Uani 1 1 d . . .
C101 C 0.42423(9) 0.32695(7) 0.60549(10) 0.0434(7) Uani 1 1 d G . .
C102 C 0.43558(8) 0.33511(7) 0.68465(10) 0.0435(7) Uani 1 1 d G . .
H10A H 0.4854 0.3383 0.7044 0.052 Uiso 1 1 calc R . .
C103 C 0.37406(11) 0.33854(7) 0.73485(8) 0.0451(7) Uani 1 1 d G . .
H10B H 0.3818 0.3441 0.7890 0.054 Uiso 1 1 calc R . .
C104 C 0.30119(9) 0.33380(7) 0.70589(11) 0.0477(7) Uani 1 1 d G . .
H10C H 0.2591 0.3361 0.7402 0.057 Uiso 1 1 calc R . .
C105 C 0.28984(8) 0.32564(8) 0.62674(12) 0.0594(9) Uani 1 1 d G . .
H10D H 0.2400 0.3224 0.6069 0.071 Uiso 1 1 calc R . .
C106 C 0.35136(11) 0.32221(8) 0.57653(8) 0.0555(9) Uani 1 1 d G . .
H10E H 0.3436 0.3166 0.5224 0.067 Uiso 1 1 calc R . .
C107 C 0.50106(14) 0.37379(6) 0.50986(13) 0.0560(9) Uani 1 1 d G . .
C108 C 0.45160(13) 0.38455(6) 0.45003(13) 0.0569(9) Uani 1 1 d G . .
H10F H 0.4183 0.3650 0.4284 0.068 Uiso 1 1 calc R . .
C109 C 0.45081(15) 0.42388(7) 0.42187(13) 0.0666(10) Uani 1 1 d G . .
H10G H 0.4170 0.4312 0.3810 0.080 Uiso 1 1 calc R . .
C110 C 0.49949(18) 0.45247(6) 0.45354(15) 0.0795(14) Uani 1 1 d G . .
H11B H 0.4990 0.4794 0.4343 0.095 Uiso 1 1 calc R . .
C111 C 0.54895(17) 0.44172(7) 0.51337(15) 0.0840(16) Uani 1 1 d G . .
H11C H 0.5822 0.4613 0.5350 0.101 Uiso 1 1 calc R . .
C112 C 0.54974(14) 0.40238(8) 0.54153(13) 0.0722(12) Uani 1 1 d G . .
H11D H 0.5835 0.3950 0.5824 0.087 Uiso 1 1 calc R . .
C113 C 0.57945(10) 0.30963(7) 0.58468(13) 0.0540(9) Uani 1 1 d G . .
C114 C 0.64828(13) 0.32391(8) 0.55703(13) 0.0769(14) Uani 1 1 d G . .
H11E H 0.6495 0.3447 0.5187 0.092 Uiso 1 1 calc R . .
C115 C 0.71538(10) 0.30779(10) 0.58551(15) 0.0927(18) Uani 1 1 d G . .
H11F H 0.7624 0.3176 0.5666 0.111 Uiso 1 1 calc R . .
C116 C 0.71364(9) 0.27739(10) 0.64164(15) 0.0778(14) Uani 1 1 d G . .
H11G H 0.7595 0.2664 0.6611 0.093 Uiso 1 1 calc R . .
C117 C 0.64482(12) 0.26310(7) 0.66929(13) 0.0602(10) Uani 1 1 d G . .
H11H H 0.6436 0.2423 0.7077 0.072 Uiso 1 1 calc R . .
C118 C 0.57772(9) 0.27923(7) 0.64081(12) 0.0514(8) Uani 1 1 d G . .
H11I H 0.5307 0.2695 0.6597 0.062 Uiso 1 1 calc R . .
C119 C 0.48825(12) 0.29318(6) 0.46869(10) 0.0459(7) Uani 1 1 d G . .
C120 C 0.52368(12) 0.30145(5) 0.39771(11) 0.0491(7) Uani 1 1 d G . .
H12A H 0.5486 0.3265 0.3902 0.059 Uiso 1 1 calc R . .
C121 C 0.52273(12) 0.27302(7) 0.33777(9) 0.0533(8) Uani 1 1 d G . .
H12B H 0.5469 0.2787 0.2893 0.064 Uiso 1 1 calc R . .
C122 C 0.48633(13) 0.23632(6) 0.34881(11) 0.0522(8) Uani 1 1 d G . .
H12C H 0.4857 0.2169 0.3078 0.063 Uiso 1 1 calc R . .
C123 C 0.45089(13) 0.22805(5) 0.41979(12) 0.0554(8) Uani 1 1 d G . .
H12D H 0.4260 0.2030 0.4273 0.066 Uiso 1 1 calc R . .
C124 C 0.45185(12) 0.25648(7) 0.47973(9) 0.0540(8) Uani 1 1 d G . .
H12E H 0.4276 0.2508 0.5282 0.065 Uiso 1 1 calc R . .
B2 B 1.01131(19) 0.27711(13) 0.8622(2) 0.0463(8) Uani 1 1 d . . .
C125 C 0.95943(13) 0.23501(8) 0.87883(16) 0.0580(10) Uani 1 1 d G . .
C126 C 0.98210(14) 0.19842(9) 0.84675(18) 0.0805(13) Uani 1 1 d G . .
H12F H 1.0279 0.1968 0.8178 0.097 Uiso 1 1 calc R . .
C127 C 0.9378(2) 0.16422(8) 0.8570(2) 0.0974(17) Uani 1 1 d G . .
H12G H 0.9533 0.1392 0.8351 0.117 Uiso 1 1 calc R . .
C128 C 0.87086(18) 0.16660(10) 0.8993(3) 0.133(3) Uani 1 1 d G . .
H12H H 0.8406 0.1432 0.9063 0.160 Uiso 1 1 calc R . .
C129 C 0.84819(15) 0.20318(13) 0.9314(2) 0.148(4) Uani 1 1 d G . .
H12I H 0.8024 0.2048 0.9603 0.178 Uiso 1 1 calc R . .
C130 C 0.89247(16) 0.23739(10) 0.92113(19) 0.0967(19) Uani 1 1 d G . .
H13E H 0.8770 0.2624 0.9431 0.116 Uiso 1 1 calc R . .
C131 C 0.97955(13) 0.31876(7) 0.90791(13) 0.0584(10) Uani 1 1 d G . .
C132 C 0.97104(16) 0.31704(9) 0.98895(13) 0.0903(18) Uani 1 1 d G . .
H13F H 0.9800 0.2925 1.0161 0.108 Uiso 1 1 calc R . .
C133 C 0.94944(17) 0.35127(12) 1.03031(11) 0.116(3) Uani 1 1 d G . .
H13G H 0.9436 0.3501 1.0857 0.139 Uiso 1 1 calc R . .
C134 C 0.93635(16) 0.38723(9) 0.99064(17) 0.0950(19) Uani 1 1 d G . .
H13H H 0.9216 0.4106 1.0189 0.114 Uiso 1 1 calc R . .
C135 C 0.94486(15) 0.38895(7) 0.90961(18) 0.0775(13) Uani 1 1 d G . .
H13I H 0.9359 0.4135 0.8825 0.093 Uiso 1 1 calc R . .
C136 C 0.96646(14) 0.35472(8) 0.86824(11) 0.0577(9) Uani 1 1 d G . .
H13J H 0.9723 0.3559 0.8129 0.069 Uiso 1 1 calc R . .
C137 C 1.00965(10) 0.28530(7) 0.76355(8) 0.0419(7) Uani 1 1 d G . .
C138 C 0.93981(9) 0.28194(9) 0.72682(11) 0.0629(10) Uani 1 1 d G . .
H13K H 0.8964 0.2747 0.7565 0.075 Uiso 1 1 calc R . .
C139 C 0.93344(9) 0.28910(9) 0.64670(11) 0.0665(11) Uani 1 1 d G . .
H13L H 0.8857 0.2868 0.6216 0.080 Uiso 1 1 calc R . .
C140 C 0.99691(11) 0.29963(8) 0.60331(8) 0.0465(7) Uani 1 1 d G . .
H14E H 0.9926 0.3045 0.5486 0.056 Uiso 1 1 calc R . .
C141 C 1.06675(9) 0.30299(7) 0.64004(10) 0.0463(7) Uani 1 1 d G . .
H14F H 1.1101 0.3102 0.6104 0.056 Uiso 1 1 calc R . .
C142 C 1.07312(8) 0.29582(7) 0.72016(10) 0.0443(7) Uani 1 1 d G . .
H14G H 1.1208 0.2981 0.7453 0.053 Uiso 1 1 calc R . .
C143 C 1.10071(8) 0.27183(6) 0.89704(11) 0.0411(7) Uani 1 1 d G . .
C144 C 1.14986(10) 0.30437(5) 0.89099(11) 0.0402(6) Uani 1 1 d G . .
H14H H 1.1336 0.3286 0.8667 0.048 Uiso 1 1 calc R . .
C145 C 1.22285(9) 0.30139(5) 0.92052(12) 0.0420(7) Uani 1 1 d G . .
H14I H 1.2564 0.3236 0.9164 0.050 Uiso 1 1 calc R . .
C146 C 1.24669(8) 0.26587(6) 0.95608(11) 0.0447(7) Uani 1 1 d G . .
H14J H 1.2966 0.2638 0.9763 0.054 Uiso 1 1 calc R . .
C147 C 1.19754(11) 0.23334(5) 0.96212(11) 0.0461(7) Uani 1 1 d G . .
H14K H 1.2138 0.2091 0.9864 0.055 Uiso 1 1 calc R . .
C148 C 1.12455(10) 0.23632(5) 0.93260(11) 0.0440(7) Uani 1 1 d G . .
H14L H 1.0910 0.2141 0.9367 0.053 Uiso 1 1 calc R . .
B3 B -0.1766(3) 0.51516(12) 0.6941(2) 0.0527(9) Uani 1 1 d . . .
C149 C -0.26903(11) 0.51604(7) 0.71943(13) 0.0531(8) Uani 1 1 d G . .
C150 C -0.32033(14) 0.48842(6) 0.68899(13) 0.0567(9) Uani 1 1 d G . .
H15G H -0.3039 0.4686 0.6525 0.068 Uiso 1 1 calc R . .
C151 C -0.39561(13) 0.48981(7) 0.71190(15) 0.0672(11) Uani 1 1 d G . .
H15H H -0.4307 0.4709 0.6911 0.081 Uiso 1 1 calc R . .
C152 C -0.41960(11) 0.51881(9) 0.76525(16) 0.0760(12) Uani 1 1 d G . .
H15I H -0.4711 0.5198 0.7809 0.091 Uiso 1 1 calc R . .
C153 C -0.36831(15) 0.54643(8) 0.79569(15) 0.0733(11) Uani 1 1 d G . .
H15J H -0.3847 0.5663 0.8322 0.088 Uiso 1 1 calc R . .
C154 C -0.29302(14) 0.54504(7) 0.77278(14) 0.0625(10) Uani 1 1 d G . .
H15K H -0.2580 0.5639 0.7936 0.075 Uiso 1 1 calc R . .
C155 C -0.12238(13) 0.52124(7) 0.77595(11) 0.0536(8) Uani 1 1 d G . .
C156 C -0.14620(14) 0.50279(8) 0.84488(14) 0.0745(13) Uani 1 1 d G . .
H15L H -0.1924 0.4883 0.8459 0.089 Uiso 1 1 calc R . .
C157 C -0.10240(17) 0.50562(8) 0.91239(11) 0.0848(16) Uani 1 1 d G . .
H15M H -0.1187 0.4930 0.9595 0.102 Uiso 1 1 calc R . .
C158 C -0.03478(15) 0.52690(8) 0.91097(12) 0.0754(13) Uani 1 1 d G . .
H15N H -0.0048 0.5288 0.9571 0.090 Uiso 1 1 calc R . .
C159 C -0.01096(11) 0.54535(8) 0.84203(15) 0.0645(10) Uani 1 1 d G . .
H15O H 0.0353 0.5599 0.8411 0.077 Uiso 1 1 calc R . .
C160 C -0.05476(13) 0.54252(7) 0.77452(11) 0.0569(9) Uani 1 1 d G . .
H16E H -0.0385 0.5551 0.7274 0.068 Uiso 1 1 calc R . .
C161 C -0.15715(14) 0.55253(6) 0.62940(13) 0.0577(9) Uani 1 1 d G . .
C162 C -0.20593(13) 0.58503(7) 0.62016(14) 0.0618(10) Uani 1 1 d G . .
H16F H -0.2532 0.5852 0.6464 0.074 Uiso 1 1 calc R . .
C163 C -0.18551(18) 0.61723(6) 0.57247(16) 0.0769(13) Uani 1 1 d G . .
H16G H -0.2188 0.6394 0.5662 0.092 Uiso 1 1 calc R . .
C164 C -0.11630(19) 0.61694(7) 0.53401(15) 0.0834(15) Uani 1 1 d G . .
H16H H -0.1023 0.6390 0.5014 0.100 Uiso 1 1 calc R . .
C165 C -0.06751(14) 0.58445(9) 0.54324(15) 0.0812(14) Uani 1 1 d G . .
H16I H -0.0202 0.5842 0.5170 0.097 Uiso 1 1 calc R . .
C166 C -0.08794(13) 0.55224(7) 0.59094(15) 0.0678(11) Uani 1 1 d G . .
H16J H -0.0546 0.5300 0.5972 0.081 Uiso 1 1 calc R . .
C167 C -0.15430(14) 0.47034(5) 0.65152(12) 0.0532(8) Uani 1 1 d G . .
C168 C -0.11097(13) 0.44124(6) 0.68926(10) 0.0512(8) Uani 1 1 d G . .
H16K H -0.0913 0.4464 0.7402 0.061 Uiso 1 1 calc R . .
C169 C -0.09650(13) 0.40463(6) 0.65253(13) 0.0532(8) Uani 1 1 d G . .
H16L H -0.0669 0.3847 0.6783 0.064 Uiso 1 1 calc R . .
C170 C -0.12534(16) 0.39710(6) 0.57805(13) 0.0616(9) Uani 1 1 d G . .
H17E H -0.1155 0.3721 0.5529 0.074 Uiso 1 1 calc R . .
C171 C -0.16866(17) 0.42620(7) 0.54031(11) 0.0751(12) Uani 1 1 d G . .
H17F H -0.1884 0.4211 0.4894 0.090 Uiso 1 1 calc R . .
C172 C -0.18314(16) 0.46281(6) 0.57705(12) 0.0686(11) Uani 1 1 d G . .
H17G H -0.2127 0.4827 0.5513 0.082 Uiso 1 1 calc R . .

loop_
_atom_site_aniso_label
_atom_site_aniso_U_11
_atom_site_aniso_U_22
_atom_site_aniso_U_33
_atom_site_aniso_U_23
_atom_site_aniso_U_13
_atom_site_aniso_U_12
Ni1 0.0514(3) 0.0546(3) 0.0386(3) 0.0099(2) -0.0045(2) 0.0002(2)
Ni2 0.0327(3) 0.0598(3) 0.0398(3) 0.0109(2) -0.0041(2) -0.0097(2)
Ni3 0.0372(3) 0.0468(3) 0.0268(2) 0.00392(19) 0.00175(19) 0.0050(2)
S11 0.0465(5) 0.0874(7) 0.0396(4) 0.0160(4) 0.0016(3) 0.0156(4)
S21 0.0454(4) 0.0676(5) 0.0548(5) 0.0265(4) 0.0076(4) -0.0002(4)
S31 0.0373(4) 0.0744(5) 0.0363(4) 0.0166(3) -0.0011(3) 0.0012(4)
N11 0.0535(17) 0.080(2) 0.0525(17) 0.0294(15) 0.0023(14) -0.0031(15)
N12 0.068(2) 0.101(3) 0.0472(17) 0.0256(17) -0.0152(16) -0.025(2)
N13 0.0532(17) 0.076(2) 0.0480(16) 0.0151(14) -0.0075(13) 0.0076(15)
N21 0.0435(16) 0.082(2) 0.0531(17) 0.0313(15) 0.0046(13) 0.0049(14)
N22 0.0338(13) 0.0728(19) 0.0542(16) 0.0105(14) -0.0079(12) -0.0031(13)
N23 0.0373(14) 0.081(2) 0.0419(14) 0.0092(13) -0.0071(11) -0.0104(14)
N31 0.0452(14) 0.0496(15) 0.0353(13) 0.0051(11) 0.0028(10) 0.0100(12)
N32 0.0402(13) 0.0475(14) 0.0288(12) 0.0016(10) 0.0038(9) 0.0053(11)
N33 0.0430(14) 0.0570(16) 0.0309(12) 0.0064(10) 0.0014(10) 0.0067(12)
C1 0.0474(17) 0.0416(16) 0.0379(15) 0.0011(12) -0.0026(12) 0.0026(13)
C2 0.0479(17) 0.0417(16) 0.0361(15) 0.0070(12) -0.0010(12) -0.0033(13)
C3 0.0412(16) 0.0439(16) 0.0385(15) 0.0032(12) 0.0002(12) -0.0088(13)
C4 0.0441(17) 0.0514(18) 0.0355(15) 0.0057(12) -0.0016(12) -0.0021(14)
C5 0.0432(16) 0.0435(16) 0.0326(14) 0.0035(11) -0.0020(12) -0.0032(13)
C6 0.0473(17) 0.0374(15) 0.0344(14) 0.0016(11) 0.0007(12) 0.0013(12)
C11 0.0471(19) 0.092(3) 0.054(2) 0.035(2) -0.0009(16) -0.0095(19)
C13 0.041(4) 0.130(10) 0.061(7) 0.057(7) -0.007(4) -0.016(6)
C14 0.071(6) 0.109(8) 0.068(5) 0.051(5) -0.020(4) -0.026(6)
C15 0.092(8) 0.189(14) 0.039(5) 0.023(7) 0.018(5) 0.033(9)
C16 0.057(9) 0.111(13) 0.075(11) 0.046(10) -0.005(7) -0.004(9)
C17 0.043(6) 0.123(12) 0.053(5) 0.029(6) -0.018(4) -0.002(7)
C18 0.16(2) 0.139(15) 0.141(17) -0.085(13) -0.077(15) 0.109(15)
C19 0.075(12) 0.119(13) 0.121(17) 0.053(11) -0.058(12) -0.044(10)
C13B 0.097(8) 0.066(6) 0.044(5) 0.015(4) 0.007(4) -0.015(6)
C14B 0.062(5) 0.076(6) 0.050(4) 0.008(4) 0.003(4) -0.035(4)
C15B 0.122(9) 0.072(6) 0.086(7) 0.044(5) -0.025(6) -0.008(6)
C16B 0.072(8) 0.16(2) 0.035(5) 0.030(9) -0.022(5) -0.053(11)
C17B 0.080(9) 0.161(19) 0.082(9) 0.059(10) -0.011(8) 0.031(11)
C18B 0.053(8) 0.29(4) 0.135(18) -0.072(18) -0.036(9) 0.100(14)
C19B 0.066(7) 0.071(7) 0.098(13) 0.006(6) -0.011(8) 0.007(5)
C21 0.053(2) 0.090(3) 0.048(2) 0.0317(19) 0.0077(16) 0.0074(19)
C23 0.059(3) 0.162(5) 0.103(4) 0.085(4) 0.027(3) 0.041(3)
C27 0.044(2) 0.114(3) 0.054(2) 0.007(2) -0.0020(16) 0.004(2)
C24 0.038(2) 0.086(4) 0.052(3) 0.024(3) -0.003(2) -0.001(2)
C25 0.044(3) 0.054(3) 0.124(5) 0.006(3) -0.031(3) 0.001(2)
C26 0.028(2) 0.083(4) 0.054(3) 0.013(2) -0.0062(19) -0.007(2)
C28 0.069(3) 0.091(3) 0.058(2) 0.009(2) -0.0042(19) -0.035(2)
C29 0.053(2) 0.088(3) 0.0405(18) 0.0000(17) -0.0062(15) -0.0008(19)
C31 0.0486(18) 0.0454(17) 0.0409(16) 0.0049(13) -0.0014(13) 0.0093(14)
C33 0.0471(18) 0.059(2) 0.0495(18) 0.0083(15) 0.0020(14) 0.0094(15)
C34 0.0439(17) 0.061(2) 0.0425(17) -0.0002(14) 0.0045(13) 0.0095(15)
C35 0.0504(19) 0.068(2) 0.0398(17) -0.0038(15) -0.0008(14) -0.0016(16)
C36 0.0503(18) 0.063(2) 0.0351(16) 0.0073(14) 0.0040(13) 0.0039(16)
C37 0.0518(19) 0.060(2) 0.0408(16) 0.0145(14) 0.0033(14) 0.0060(15)
C38 0.065(2) 0.069(2) 0.0348(16) 0.0035(15) -0.0096(15) 0.0042(18)
C39 0.0533(19) 0.057(2) 0.0471(18) 0.0091(14) 0.0080(15) 0.0092(16)
B1 0.0428(19) 0.066(2) 0.0344(17) -0.0033(15) 0.0003(14) -0.0166(17)
C101 0.0419(16) 0.0516(18) 0.0367(15) 0.0013(12) -0.0005(12) -0.0098(13)
C102 0.0417(16) 0.0495(17) 0.0392(16) -0.0010(12) -0.0023(12) -0.0081(13)
C103 0.0528(18) 0.0448(17) 0.0376(15) -0.0043(12) 0.0009(13) -0.0024(14)
C104 0.0421(17) 0.0547(19) 0.0462(17) -0.0018(14) 0.0058(13) 0.0005(14)
C105 0.0383(17) 0.089(3) 0.050(2) -0.0053(18) -0.0033(14) -0.0051(17)
C106 0.0447(18) 0.083(3) 0.0386(17) -0.0027(16) -0.0058(14) -0.0089(17)
C107 0.062(2) 0.070(2) 0.0352(16) -0.0050(15) 0.0070(15) -0.0223(18)
C108 0.066(2) 0.057(2) 0.0472(19) -0.0034(15) 0.0053(16) -0.0143(17)
C109 0.087(3) 0.065(2) 0.048(2) 0.0015(17) 0.0101(19) -0.016(2)
C110 0.127(4) 0.061(2) 0.051(2) -0.0034(18) 0.019(2) -0.031(3)
C111 0.125(4) 0.083(3) 0.044(2) -0.0075(19) 0.007(2) -0.058(3)
C112 0.095(3) 0.084(3) 0.0369(18) -0.0042(17) 0.0021(18) -0.041(2)
C113 0.0434(17) 0.083(3) 0.0356(16) -0.0126(15) -0.0004(13) -0.0185(17)
C114 0.047(2) 0.145(4) 0.0388(19) -0.003(2) 0.0024(15) -0.030(2)
C115 0.037(2) 0.194(6) 0.048(2) -0.012(3) 0.0050(16) -0.031(3)
C116 0.0341(18) 0.147(4) 0.052(2) -0.021(2) -0.0031(16) 0.002(2)
C117 0.0432(18) 0.090(3) 0.0472(19) -0.0192(18) -0.0040(15) 0.0013(18)
C118 0.0364(16) 0.074(2) 0.0442(17) -0.0139(16) 0.0008(13) -0.0061(15)
C119 0.0367(15) 0.066(2) 0.0354(15) -0.0003(13) -0.0041(12) -0.0076(14)
C120 0.0454(17) 0.061(2) 0.0408(17) 0.0008(14) 0.0010(13) -0.0069(15)
C121 0.0500(19) 0.070(2) 0.0398(17) -0.0038(15) 0.0022(14) 0.0031(17)
C122 0.0415(17) 0.068(2) 0.0473(18) -0.0126(15) -0.0085(14) 0.0073(15)
C123 0.0499(19) 0.062(2) 0.054(2) -0.0033(16) -0.0075(15) -0.0092(16)
C124 0.0492(19) 0.069(2) 0.0440(17) -0.0042(15) 0.0006(14) -0.0176(17)
B2 0.0306(16) 0.071(2) 0.0379(18) 0.0006(16) 0.0003(13) 0.0036(16)
C125 0.0294(15) 0.096(3) 0.0485(19) 0.0230(18) -0.0004(13) -0.0018(16)
C126 0.053(2) 0.086(3) 0.103(4) -0.016(3) 0.006(2) -0.021(2)
C127 0.076(3) 0.091(4) 0.125(5) 0.018(3) -0.025(3) -0.029(3)
C128 0.064(3) 0.164(6) 0.172(7) 0.119(6) -0.026(4) -0.035(4)
C129 0.069(3) 0.162(7) 0.214(8) 0.125(7) 0.056(4) 0.010(4)
C130 0.058(3) 0.115(4) 0.117(4) 0.067(3) 0.030(3) 0.021(3)
C131 0.0254(14) 0.104(3) 0.0459(18) -0.0135(18) -0.0049(13) 0.0143(16)
C132 0.061(2) 0.166(5) 0.044(2) -0.024(3) -0.0138(18) 0.059(3)
C133 0.073(3) 0.220(7) 0.055(3) -0.052(4) -0.028(2) 0.074(4)
C134 0.040(2) 0.146(5) 0.099(4) -0.076(4) -0.012(2) 0.010(3)
C135 0.046(2) 0.086(3) 0.100(3) -0.032(3) 0.007(2) -0.011(2)
C136 0.0360(17) 0.072(2) 0.065(2) -0.0204(18) 0.0059(15) -0.0041(16)
C137 0.0326(14) 0.0512(18) 0.0419(16) -0.0029(13) -0.0017(12) 0.0051(13)
C138 0.0365(17) 0.106(3) 0.0460(19) 0.0099(19) -0.0016(14) -0.0036(18)
C139 0.0369(17) 0.116(3) 0.0466(19) 0.007(2) -0.0065(14) -0.0013(19)
C140 0.0431(17) 0.062(2) 0.0345(15) -0.0003(13) -0.0037(12) 0.0053(14)
C141 0.0445(17) 0.0592(19) 0.0351(15) -0.0001(13) 0.0014(12) 0.0024(14)
C142 0.0332(15) 0.0606(19) 0.0391(16) -0.0023(13) -0.0039(12) 0.0033(13)
C143 0.0348(15) 0.0607(19) 0.0277(13) -0.0028(12) 0.0035(11) 0.0032(13)
C144 0.0389(15) 0.0501(17) 0.0317(14) 0.0002(12) 0.0018(11) 0.0048(13)
C145 0.0370(15) 0.0527(18) 0.0364(15) -0.0066(12) -0.0006(12) 0.0011(13)
C146 0.0376(15) 0.063(2) 0.0333(14) -0.0084(13) -0.0053(12) 0.0095(14)
C147 0.0516(18) 0.0509(18) 0.0359(15) -0.0006(12) -0.0002(13) 0.0139(15)
C148 0.0475(17) 0.0520(18) 0.0324(14) -0.0027(12) 0.0043(12) -0.0012(14)
B3 0.071(3) 0.046(2) 0.0407(19) 0.0049(15) -0.0132(18) -0.0086(18)
C149 0.074(2) 0.0446(17) 0.0406(17) 0.0096(13) -0.0157(16) -0.0116(16)
C150 0.066(2) 0.052(2) 0.052(2) 0.0068(15) -0.0145(17) -0.0058(17)
C151 0.074(3) 0.060(2) 0.067(2) 0.0072(18) -0.018(2) -0.013(2)
C152 0.070(3) 0.087(3) 0.071(3) 0.011(2) 0.000(2) -0.017(2)
C153 0.088(3) 0.075(3) 0.058(2) -0.0042(19) 0.002(2) -0.015(2)
C154 0.073(3) 0.064(2) 0.051(2) 0.0006(17) -0.0036(18) -0.0177(19)
C155 0.068(2) 0.0392(17) 0.0534(19) -0.0003(14) -0.0170(17) 0.0003(15)
C156 0.111(4) 0.056(2) 0.057(2) 0.0135(17) -0.034(2) -0.022(2)
C157 0.135(5) 0.055(2) 0.064(3) 0.0114(19) -0.045(3) -0.009(3)
C158 0.097(3) 0.062(2) 0.067(3) -0.0121(19) -0.044(2) 0.019(2)
C159 0.058(2) 0.066(2) 0.069(2) -0.0201(19) -0.0189(18) 0.0169(18)
C160 0.058(2) 0.056(2) 0.056(2) -0.0151(16) -0.0112(16) 0.0142(17)
C161 0.075(2) 0.0488(19) 0.0498(19) 0.0061(15) -0.0188(18) -0.0147(17)
C162 0.095(3) 0.0463(19) 0.0442(18) 0.0065(14) -0.0097(18) -0.0094(19)
C163 0.126(4) 0.051(2) 0.053(2) 0.0075(17) -0.002(2) -0.007(2)
C164 0.135(5) 0.061(3) 0.054(2) 0.0131(19) -0.016(3) -0.036(3)
C165 0.089(3) 0.101(4) 0.054(2) 0.013(2) -0.006(2) -0.038(3)
C166 0.070(3) 0.077(3) 0.056(2) 0.0153(19) -0.0133(19) -0.024(2)
C167 0.067(2) 0.0528(19) 0.0403(17) 0.0053(14) -0.0076(15) -0.0113(16)
C168 0.0459(18) 0.059(2) 0.0491(18) 0.0040(15) -0.0067(14) -0.0099(15)
C169 0.0436(18) 0.055(2) 0.061(2) 0.0014(16) -0.0018(15) 0.0014(15)
C170 0.074(3) 0.057(2) 0.054(2) 0.0010(16) 0.0021(18) -0.0015(18)
C171 0.113(4) 0.066(2) 0.047(2) -0.0052(17) -0.011(2) 0.001(2)
C172 0.106(3) 0.053(2) 0.0460(19) 0.0082(16) -0.018(2) -0.001(2)

loop_
_atom_type_symbol
_atom_type_description
_atom_type_scat_dispersion_real
_atom_type_scat_dispersion_imag
_atom_type_scat_source
C C 0.0181 0.0091 'International Tables Vol C Tables 4.2.6.8 and 6.1.1.4'
H H 0.0000 0.0000 'International Tables Vol C Tables 4.2.6.8 and 6.1.1.4'
N N 0.0311 0.0180 'International Tables Vol C Tables 4.2.6.8 and 6.1.1.4'
B B 0.0090 0.0039 'International Tables Vol C Tables 4.2.6.8 and 6.1.1.4'
S S 0.3331 0.5567 'International Tables Vol C Tables 4.2.6.8 and 6.1.1.4'
Ni Ni -3.0029 0.5091 'International Tables Vol C Tables 4.2.6.8 and 6.1.1.4'
O O 0.0492 0.0322 'International Tables Vol C Tables 4.2.6.8 and 6.1.1.4'

loop_
_geom_angle_atom_site_label_1
_geom_angle_atom_site_label_2
_geom_angle_atom_site_label_3
_geom_angle
N11 Ni1 N12 85.42(14)
N11 Ni1 N13 172.50(14)
N12 Ni1 N13 87.72(14)
N11 Ni1 S11 95.43(10)
N12 Ni1 S11 178.30(13)
N13 Ni1 S11 91.50(9)
N21 Ni2 N22 86.57(13)
N21 Ni2 N23 171.30(12)
N22 Ni2 N23 86.82(13)
N21 Ni2 S21 95.50(10)
N22 Ni2 S21 175.46(10)
N23 Ni2 S21 91.51(9)
N31 Ni3 N32 86.67(11)
N31 Ni3 N33 171.10(11)
N32 Ni3 N33 87.69(10)
N31 Ni3 S31 94.63(9)
N32 Ni3 S31 177.34(8)
N33 Ni3 S31 91.28(8)
C1 S11 Ni1 114.21(11)
C3 S21 Ni2 114.54(11)
C5 S31 Ni3 113.84(11)
C11 N11 C13 114.8(5)
C11 N11 C13B 114.4(6)
C13 N11 C13B 30.0(6)
C11 N11 Ni1 132.4(3)
C13 N11 Ni1 111.9(4)
C13B N11 Ni1 110.4(5)
C16 N12 C14 125.3(10)
C16 N12 C14B 133.7(12)
C14 N12 C14B 63.9(7)
C16 N12 C15 107.0(12)
C14 N12 C15 101.8(9)
C14B N12 C15 38.3(6)
C16 N12 C15B 81.7(10)
C14 N12 C15B 47.9(6)
C14B N12 C15B 107.9(7)
C15 N12 C15B 139.6(7)
C16 N12 C16B 20.2(15)
C14 N12 C16B 142.9(9)
C14B N12 C16B 123.9(11)
C15 N12 C16B 90.4(12)
C15B N12 C16B 101.9(10)
C16 N12 Ni1 110.3(11)
C14 N12 Ni1 104.5(4)
C14B N12 Ni1 109.6(4)
C15 N12 Ni1 106.5(4)
C15B N12 Ni1 107.0(4)
C16B N12 Ni1 105.2(8)
C18B N13 C18 9(2)
C18B N13 C19B 113.4(17)
C18 N13 C19B 116.0(16)
C18B N13 C19 93.8(18)
C18 N13 C19 98.0(17)
C19B N13 C19 21.4(14)
C18B N13 C17 124.7(14)
C18 N13 C17 115.9(13)
C19B N13 C17 88.5(10)
C19 N13 C17 107.4(11)
C18B N13 C17B 98.9(16)
C18 N13 C17B 90.1(15)
C19B N13 C17B 110.0(13)
C19 N13 C17B 124.1(13)
C17 N13 C17B 27.7(9)
C18B N13 Ni1 112.5(9)
C18 N13 Ni1 117.3(10)
C19B N13 Ni1 110.6(9)
C19 N13 Ni1 113.5(9)
C17 N13 Ni1 104.5(6)
C17B N13 Ni1 110.9(9)
C21 N21 C23 114.9(3)
C21 N21 Ni2 132.2(2)
C23 N21 Ni2 112.9(3)
C24B N22 C26B 123.5(6)
C24B N22 C26 148.3(7)
C26B N22 C26 45.2(7)
C24B N22 C24 56.6(7)
C26B N22 C24 146.4(8)
C26 N22 C24 114.0(3)
C24B N22 C25B 103.3(10)
C26B N22 C25B 110.8(11)
C26 N22 C25B 67.7(7)
C24 N22 C25B 48.3(7)
C24B N22 C25 55.3(5)
C26B N22 C25 69.5(6)
C26 N22 C25 110.4(4)
C24 N22 C25 107.6(4)
C25B N22 C25 138.6(7)
C24B N22 Ni2 102.6(7)
C26B N22 Ni2 106.8(6)
C26 N22 Ni2 109.1(3)
C24 N22 Ni2 105.5(3)
C25B N22 Ni2 109.1(7)
C25 N22 Ni2 110.1(2)
C28 N23 C29 108.0(3)
C28 N23 C27 108.8(3)
C29 N23 C27 106.7(3)
C28 N23 Ni2 108.1(2)
C29 N23 Ni2 117.0(2)
C27 N23 Ni2 108.0(2)
C31 N31 C33 115.0(3)
C31 N31 Ni3 132.7(2)
C33 N31 Ni3 112.26(19)
C34 N32 C36 113.5(2)
C34 N32 C35 110.7(3)
C36 N32 C35 109.3(3)
C34 N32 Ni3 103.9(2)
C36 N32 Ni3 108.76(19)
C35 N32 Ni3 110.65(19)
C39 N33 C38 107.9(3)
C39 N33 C37 106.4(3)
C38 N33 C37 110.8(3)
C39 N33 Ni3 116.89(19)
C38 N33 Ni3 108.4(2)
C37 N33 Ni3 106.40(18)
C2 C1 C6 120.0(3)
C2 C1 S11 123.6(2)
C6 C1 S11 116.2(2)
C1 C2 C3 120.5(3)
C1 C2 C11 122.8(3)
C3 C2 C11 116.6(3)
C4 C3 C2 119.8(3)
C4 C3 S21 122.2(2)
C2 C3 S21 117.9(2)
C3 C4 C5 119.3(3)
C3 C4 C21 122.9(3)
C5 C4 C21 117.7(3)
C6 C5 C4 120.8(3)
C6 C5 S31 122.6(2)
C4 C5 S31 116.6(2)
C5 C6 C31 123.1(3)
C5 C6 C1 119.2(3)
C31 C6 C1 117.8(3)
N11 C11 C2 130.0(3)
N11 C11 H11A 115.0
C2 C11 H11A 115.0
C14 C13 N11 106.3(7)
C14 C13 H13A 110.5
N11 C13 H13A 110.5
C14 C13 H13B 110.5
N11 C13 H13B 110.5
H13A C13 H13B 108.7
N12 C14 C13 111.7(8)
N12 C14 H14A 109.3
C13 C14 H14A 109.3
N12 C14 H14B 109.3
C13 C14 H14B 109.3
H14A C14 H14B 108.0
N12 C15 H15A 109.5
N12 C15 H15B 109.5
N12 C15 H15C 109.5
N12 C16 C17 114.0(15)
N12 C16 H16A 108.7
C17 C16 H16A 108.7
N12 C16 H16B 108.7
C17 C16 H16B 108.7
H16A C16 H16B 107.6
C16 C17 N13 112.1(12)
C16 C17 H17A 109.2
N13 C17 H17A 109.2
C16 C17 H17B 109.2
N13 C17 H17B 109.2
H17A C17 H17B 107.9
N13 C18 H18A 109.5
N13 C18 H18B 109.5
H18A C18 H18B 109.5
N13 C18 H18C 109.5
H18A C18 H18C 109.5
H18B C18 H18C 109.5
N13 C19 H19A 109.5
N13 C19 H19B 109.5
H19A C19 H19B 109.5
N13 C19 H19C 109.5
H19A C19 H19C 109.5
H19B C19 H19C 109.5
C14B C13B N11 111.0(9)
C14B C13B H13C 109.4
N11 C13B H13C 109.4
C14B C13B H13D 109.4
N11 C13B H13D 109.4
H13C C13B H13D 108.0
N12 C14B C13B 111.5(8)
N12 C14B H14C 109.3
C13B C14B H14C 109.3
N12 C14B H14D 109.3
C13B C14B H14D 109.3
H14C C14B H14D 108.0
N12 C15B H15D 109.5
N12 C15B H15E 109.5
H15D C15B H15E 109.5
N12 C15B H15F 109.5
H15D C15B H15F 109.5
H15E C15B H15F 109.5
N12 C16B C17B 111.9(15)
N12 C16B H16C 109.2
C17B C16B H16C 109.2
N12 C16B H16D 109.2
C17B C16B H16D 109.2
H16C C16B H16D 107.9
N13 C17B C16B 101.4(12)
N13 C17B H17C 111.5
C16B C17B H17C 111.5
N13 C17B H17D 111.5
C16B C17B H17D 111.5
H17C C17B H17D 109.3
N13 C18B H18D 109.5
N13 C18B H18E 109.5
H18D C18B H18E 109.5
N13 C18B H18F 109.5
H18D C18B H18F 109.5
H18E C18B H18F 109.5
N13 C19B H19D 109.5
N13 C19B H19E 109.5
H19D C19B H19E 109.5
N13 C19B H19F 109.5
H19D C19B H19F 109.5
H19E C19B H19F 109.5
N21 C21 C4 131.0(3)
N21 C21 H21A 114.5
C4 C21 H21A 114.5
C24B C23 N21 100.2(8)
C24B C23 C24 53.8(8)
N21 C23 C24 106.6(3)
C24B C23 H23A 63.0
N21 C23 H23A 110.4
C24 C23 H23A 110.4
C24B C23 H23B 149.0
N21 C23 H23B 110.4
C24 C23 H23B 110.4
H23A C23 H23B 108.6
C24B C23 H23C 111.7
N21 C23 H23C 111.7
C24 C23 H23C 59.7
H23A C23 H23C 137.7
H23B C23 H23C 52.5
C24B C23 H23D 111.7
N21 C23 H23D 111.7
C24 C23 H23D 141.1
H23A C23 H23D 49.8
H23B C23 H23D 61.6
H23C C23 H23D 109.5
C26B C27 C26 43.7(8)
C26B C27 N23 111.3(8)
C26 C27 N23 109.3(4)
C26B C27 H27A 68.4
C26 C27 H27A 109.8
N23 C27 H27A 109.8
C26B C27 H27B 137.0
C26 C27 H27B 109.8
N23 C27 H27B 109.8
H27A C27 H27B 108.3
C26B C27 H27C 109.4
C26 C27 H27C 139.5
N23 C27 H27C 109.4
H27A C27 H27C 44.3
H27B C27 H27C 67.1
C26B C27 H27D 109.4
C26 C27 H27D 69.4
N23 C27 H27D 109.4
H27A C27 H27D 138.2
H27B C27 H27D 43.5
H27C C27 H27D 108.0
N22 C24 C23 104.0(4)
N22 C24 H24A 111.0
C23 C24 H24A 111.0
N22 C24 H24B 111.0
C23 C24 H24B 111.0
H24A C24 H24B 109.0
N22 C25 H25A 109.5
N22 C25 H25B 109.5
N22 C25 H25C 109.5
N22 C26 C27 107.9(3)
N22 C26 H26A 110.1
C27 C26 H26A 110.1
N22 C26 H26B 110.1
C27 C26 H26B 110.1
H26A C26 H26B 108.4
N23 C28 H28A 109.5
N23 C28 H28B 109.5
H28A C28 H28B 109.5
N23 C28 H28C 109.5
H28A C28 H28C 109.5
H28B C28 H28C 109.5
N23 C29 H29A 109.5
N23 C29 H29B 109.5
H29A C29 H29B 109.5
N23 C29 H29C 109.5
H29A C29 H29C 109.5
H29B C29 H29C 109.5
N22 C25B H25D 109.5
N22 C25B H25E 109.5
H25D C25B H25E 109.5
N22 C25B H25F 109.5
H25D C25B H25F 109.5
H25E C25B H25F 109.5
N22 C24B C23 108.6(10)
N22 C24B H24C 110.0
C23 C24B H24C 110.0
N22 C24B H24D 110.0
C23 C24B H24D 110.0
H24C C24B H24D 108.3
N22 C26B C27 110.0(10)
N22 C26B H26C 109.7
C27 C26B H26C 109.7
N22 C26B H26D 109.7
C27 C26B H26D 109.7
H26C C26B H26D 108.2
N31 C31 C6 129.4(3)
N31 C31 H31A 115.3
C6 C31 H31A 115.3
N31 C33 C34 108.3(3)
N31 C33 H33A 110.0
C34 C33 H33A 110.0
N31 C33 H33B 110.0
C34 C33 H33B 110.0
H33A C33 H33B 108.4
N32 C34 C33 107.2(3)
N32 C34 H34A 110.3
C33 C34 H34A 110.3
N32 C34 H34B 110.3
C33 C34 H34B 110.3
H34A C34 H34B 108.5
N32 C35 H35A 109.5
N32 C35 H35B 109.5
H35A C35 H35B 109.5
N32 C35 H35C 109.5
H35A C35 H35C 109.5
H35B C35 H35C 109.5
C37 C36 N32 107.6(3)
C37 C36 H36A 110.2
N32 C36 H36A 110.2
C37 C36 H36B 110.2
N32 C36 H36B 110.2
H36A C36 H36B 108.5
C36 C37 N33 109.4(3)
C36 C37 H37A 109.8
N33 C37 H37A 109.8
C36 C37 H37B 109.8
N33 C37 H37B 109.8
H37A C37 H37B 108.3
N33 C38 H38A 109.5
N33 C38 H38B 109.5
H38A C38 H38B 109.5
N33 C38 H38C 109.5
H38A C38 H38C 109.5
H38B C38 H38C 109.5
N33 C39 H39C 109.5
N33 C39 H39A 109.5
H39C C39 H39A 109.5
N33 C39 H39B 109.5
H39C C39 H39B 109.5
H39A C39 H39B 109.5
C107 B1 C101 103.2(3)
C107 B1 C119 110.7(2)
C101 B1 C119 113.6(2)
C107 B1 C113 115.0(2)
C101 B1 C113 114.0(2)
C119 B1 C113 100.7(3)
C102 C101 C106 120.0
C102 C101 B1 119.92(16)
C106 C101 B1 119.92(16)
C101 C102 C103 120.0
C101 C102 H10A 120.0
C103 C102 H10A 120.0
C104 C103 C102 120.0
C104 C103 H10B 120.0
C102 C103 H10B 120.0
C103 C104 C105 120.0
C103 C104 H10C 120.0
C105 C104 H10C 120.0
C106 C105 C104 120.0
C106 C105 H10D 120.0
C104 C105 H10D 120.0
C105 C106 C101 120.0
C105 C106 H10E 120.0
C101 C106 H10E 120.0
C108 C107 C112 120.0
C108 C107 B1 118.20(18)
C112 C107 B1 121.78(18)
C109 C108 C107 120.0
C109 C108 H10F 120.0
C107 C108 H10F 120.0
C108 C109 C110 120.0
C108 C109 H10G 120.0
C110 C109 H10G 120.0
C111 C110 C109 120.0
C111 C110 H11B 120.0
C109 C110 H11B 120.0
C110 C111 C112 120.0
C110 C111 H11C 120.0
C112 C111 H11C 120.0
C111 C112 C107 120.0
C111 C112 H11D 120.0
C107 C112 H11D 120.0
C114 C113 C118 120.0
C114 C113 B1 119.61(18)
C118 C113 B1 120.15(18)
C115 C114 C113 120.0
C115 C114 H11E 120.0
C113 C114 H11E 120.0
C114 C115 C116 120.0
C114 C115 H11F 120.0
C116 C115 H11F 120.0
C117 C116 C115 120.0
C117 C116 H11G 120.0
C115 C116 H11G 120.0
C118 C117 C116 120.0
C118 C117 H11H 120.0
C116 C117 H11H 120.0
C117 C118 C113 120.0
C117 C118 H11I 120.0
C113 C118 H11I 120.0
C120 C119 C124 120.0
C120 C119 B1 118.77(17)
C124 C119 B1 120.93(17)
C121 C120 C119 120.0
C121 C120 H12A 120.0
C119 C120 H12A 120.0
C120 C121 C122 120.0
C120 C121 H12B 120.0
C122 C121 H12B 120.0
C123 C122 C121 120.0
C123 C122 H12C 120.0
C121 C122 H12C 120.0
C124 C123 C122 120.0
C124 C123 H12D 120.0
C122 C123 H12D 120.0
C123 C124 C119 120.0
C123 C124 H12E 120.0
C119 C124 H12E 120.0
C131 B2 C125 114.7(2)
C131 B2 C143 103.6(2)
C125 B2 C143 111.2(2)
C131 B2 C137 108.7(2)
C125 B2 C137 106.7(2)
C143 B2 C137 112.1(2)
C126 C125 C130 120.0
C126 C125 B2 119.8(2)
C130 C125 B2 120.1(2)
C125 C126 C127 120.0
C125 C126 H12F 120.0
C127 C126 H12F 120.0
C128 C127 C126 120.0
C128 C127 H12G 120.0
C126 C127 H12G 120.0
C127 C128 C129 120.0
C127 C128 H12H 120.0
C129 C128 H12H 120.0
C130 C129 C128 120.0
C130 C129 H12I 120.0
C128 C129 H12I 120.0
C129 C130 C125 120.0
C129 C130 H13E 120.0
C125 C130 H13E 120.0
C132 C131 C136 120.0
C132 C131 B2 117.53(19)
C136 C131 B2 122.34(19)
C133 C132 C131 120.0
C133 C132 H13F 120.0
C131 C132 H13F 120.0
C132 C133 C134 120.0
C132 C133 H13G 120.0
C134 C133 H13G 120.0
C133 C134 C135 120.0
C133 C134 H13H 120.0
C135 C134 H13H 120.0
C134 C135 C136 120.0
C134 C135 H13I 120.0
C136 C135 H13I 120.0
C135 C136 C131 120.0
C135 C136 H13J 120.0
C131 C136 H13J 120.0
C138 C137 C142 120.0
C138 C137 B2 116.51(16)
C142 C137 B2 123.47(16)
C137 C138 C139 120.0
C137 C138 H13K 120.0
C139 C138 H13K 120.0
C140 C139 C138 120.0
C140 C139 H13L 120.0
C138 C139 H13L 120.0
C139 C140 C141 120.0
C139 C140 H14E 120.0
C141 C140 H14E 120.0
C142 C141 C140 120.0
C142 C141 H14F 120.0
C140 C141 H14F 120.0
C141 C142 C137 120.0
C141 C142 H14G 120.0
C137 C142 H14G 120.0
C144 C143 C148 120.0
C144 C143 B2 118.52(18)
C148 C143 B2 121.47(18)
C143 C144 C145 120.0
C143 C144 H14H 120.0
C145 C144 H14H 120.0
C146 C145 C144 120.0
C146 C145 H14I 120.0
C144 C145 H14I 120.0
C145 C146 C147 120.0
C145 C146 H14J 120.0
C147 C146 H14J 120.0
C148 C147 C146 120.0
C148 C147 H14K 120.0
C146 C147 H14K 120.0
C147 C148 C143 120.0
C147 C148 H14L 120.0
C143 C148 H14L 120.0
C161 B3 C149 110.5(3)
C161 B3 C167 108.3(3)
C149 B3 C167 110.4(2)
C161 B3 C155 109.4(2)
C149 B3 C155 109.5(3)
C167 B3 C155 108.8(3)
C150 C149 C154 120.0
C150 C149 B3 121.68(19)
C154 C149 B3 118.31(19)
C149 C150 C151 120.0
C149 C150 H15G 120.0
C151 C150 H15G 120.0
C150 C151 C152 120.0
C150 C151 H15H 120.0
C152 C151 H15H 120.0
C153 C152 C151 120.0
C153 C152 H15I 120.0
C151 C152 H15I 120.0
C152 C153 C154 120.0
C152 C153 H15J 120.0
C154 C153 H15J 120.0
C153 C154 C149 120.0
C153 C154 H15K 120.0
C149 C154 H15K 120.0
C156 C155 C160 120.0
C156 C155 B3 117.9(2)
C160 C155 B3 122.0(2)
C155 C156 C157 120.0
C155 C156 H15L 120.0
C157 C156 H15L 120.0
C158 C157 C156 120.0
C158 C157 H15M 120.0
C156 C157 H15M 120.0
C159 C158 C157 120.0
C159 C158 H15N 120.0
C157 C158 H15N 120.0
C158 C159 C160 120.0
C158 C159 H15O 120.0
C160 C159 H15O 120.0
C159 C160 C155 120.0
C159 C160 H16E 120.0
C155 C160 H16E 120.0
C162 C161 C166 120.0
C162 C161 B3 121.0(2)
C166 C161 B3 118.8(2)
C163 C162 C161 120.0
C163 C162 H16F 120.0
C161 C162 H16F 120.0
C162 C163 C164 120.0
C162 C163 H16G 120.0
C164 C163 H16G 120.0
C165 C164 C163 120.0
C165 C164 H16H 120.0
C163 C164 H16H 120.0
C164 C165 C166 120.0
C164 C165 H16I 120.0
C166 C165 H16I 120.0
C165 C166 C161 120.0
C165 C166 H16J 120.0
C161 C166 H16J 120.0
C168 C167 C172 120.0
C168 C167 B3 122.52(17)
C172 C167 B3 117.45(17)
C167 C168 C169 120.0
C167 C168 H16K 120.0
C169 C168 H16K 120.0
C170 C169 C168 120.0
C170 C169 H16L 120.0
C168 C169 H16L 120.0
C169 C170 C171 120.0
C169 C170 H17E 120.0
C171 C170 H17E 120.0
C172 C171 C170 120.0
C172 C171 H17F 120.0
C170 C171 H17F 120.0
C171 C172 C167 120.0
C171 C172 H17G 120.0
C167 C172 H17G 120.0

loop_
_geom_bond_atom_site_label_1
_geom_bond_atom_site_label_2
_geom_bond_distance
Ni1 N11 1.844(3)
Ni1 N12 1.951(3)
Ni1 N13 1.979(3)
Ni1 S11 2.1236(10)
Ni2 N21 1.829(3)
Ni2 N22 1.952(3)
Ni2 N23 1.968(3)
Ni2 S21 2.1304(10)
Ni3 N31 1.842(2)
Ni3 N32 1.935(3)
Ni3 N33 1.975(2)
Ni3 S31 2.1194(9)
S11 C1 1.734(3)
S21 C3 1.731(3)
S31 C5 1.732(3)
N11 C11 1.286(5)
N11 C13 1.523(10)
N11 C13B 1.549(12)
N12 C16 1.34(2)
N12 C14 1.366(9)
N12 C14B 1.370(10)
N12 C15 1.509(5)
N12 C15B 1.517(5)
N12 C16B 1.52(2)
N13 C18B 1.459(12)
N13 C18 1.461(11)
N13 C19B 1.471(12)
N13 C19 1.485(12)
N13 C17 1.495(10)
N13 C17B 1.497(11)
N21 C21 1.280(5)
N21 C23 1.512(5)
N22 C24B 1.429(19)
N22 C26B 1.430(18)
N22 C26 1.463(5)
N22 C24 1.467(6)
N22 C25B 1.509(17)
N22 C25 1.517(6)
N23 C28 1.463(5)
N23 C29 1.478(4)
N23 C27 1.509(5)
N31 C31 1.278(4)
N31 C33 1.508(4)
N32 C34 1.479(4)
N32 C36 1.486(4)
N32 C35 1.495(4)
N33 C39 1.484(4)
N33 C38 1.490(4)
N33 C37 1.500(4)
C1 C2 1.391(5)
C1 C6 1.443(4)
C2 C3 1.440(4)
C2 C11 1.442(4)
C3 C4 1.405(4)
C4 C5 1.438(4)
C4 C21 1.440(5)
C5 C6 1.405(4)
C6 C31 1.427(4)
C11 H11A 0.9500
C13 C14 1.508(13)
C13 H13A 0.9900
C13 H13B 0.9900
C14 H14A 0.9900
C14 H14B 0.9900
C15 H15A 0.9800
C15 H15B 0.9800
C15 H15C 0.9800
C16 C17 1.46(3)
C16 H16A 0.9900
C16 H16B 0.9900
C17 H17A 0.9900
C17 H17B 0.9900
C18 H18A 0.9800
C18 H18B 0.9800
C18 H18C 0.9800
C19 H19A 0.9800
C19 H19B 0.9800
C19 H19C 0.9800
C13B C14B 1.430(15)
C13B H13C 0.9900
C13B H13D 0.9900
C14B H14C 0.9900
C14B H14D 0.9900
C15B H15D 0.9800
C15B H15E 0.9800
C15B H15F 0.9800
C16B C17B 1.55(3)
C16B H16C 0.9900
C16B H16D 0.9900
C17B H17C 0.9900
C17B H17D 0.9900
C18B H18D 0.9800
C18B H18E 0.9800
C18B H18F 0.9800
C19B H19D 0.9800
C19B H19E 0.9800
C19B H19F 0.9800
C21 H21A 0.9500
C23 C24B 1.4908(10)
C23 C24 1.543(7)
C23 H23A 0.9900
C23 H23B 0.9900
C23 H23C 0.9900
C23 H23D 0.9900
C27 C26B 1.4895(10)
C27 C26 1.496(6)
C27 H27A 0.9900
C27 H27B 0.9900
C27 H27C 0.9900
C27 H27D 0.9900
C24 H24A 0.9900
C24 H24B 0.9900
C25 H25A 0.9800
C25 H25B 0.9800
C25 H25C 0.9800
C26 H26A 0.9900
C26 H26B 0.9900
C28 H28A 0.9800
C28 H28B 0.9800
C28 H28C 0.9800
C29 H29A 0.9800
C29 H29B 0.9800
C29 H29C 0.9800
C25B H25D 0.9800
C25B H25E 0.9800
C25B H25F 0.9800
C24B H24C 0.9900
C24B H24D 0.9900
C26B H26C 0.9900
C26B H26D 0.9900
C31 H31A 0.9500
C33 C34 1.521(5)
C33 H33A 0.9900
C33 H33B 0.9900
C34 H34A 0.9900
C34 H34B 0.9900
C35 H35A 0.9800
C35 H35B 0.9800
C35 H35C 0.9800
C36 C37 1.486(5)
C36 H36A 0.9900
C36 H36B 0.9900
C37 H37A 0.9900
C37 H37B 0.9900
C38 H38A 0.9800
C38 H38B 0.9800
C38 H38C 0.9800
C39 H39C 0.9800
C39 H39A 0.9800
C39 H39B 0.9800
B1 C107 1.676(5)
B1 C101 1.681(4)
B1 C119 1.694(4)
B1 C113 1.694(4)
C101 C102 1.3900
C101 C106 1.3900
C102 C103 1.3900
C102 H10A 0.9500
C103 C104 1.3900
C103 H10B 0.9500
C104 C105 1.3900
C104 H10C 0.9500
C105 C106 1.3900
C105 H10D 0.9500
C106 H10E 0.9500
C107 C108 1.3900
C107 C112 1.3900
C108 C109 1.3900
C108 H10F 0.9500
C109 C110 1.3900
C109 H10G 0.9500
C110 C111 1.3900
C110 H11B 0.9500
C111 C112 1.3900
C111 H11C 0.9500
C112 H11D 0.9500
C113 C114 1.3900
C113 C118 1.3900
C114 C115 1.3900
C114 H11E 0.9500
C115 C116 1.3900
C115 H11F 0.9500
C116 C117 1.3900
C116 H11G 0.9500
C117 C118 1.3900
C117 H11H 0.9500
C118 H11I 0.9500
C119 C120 1.3900
C119 C124 1.3900
C120 C121 1.3900
C120 H12A 0.9500
C121 C122 1.3900
C121 H12B 0.9500
C122 C123 1.3900
C122 H12C 0.9500
C123 C124 1.3900
C123 H12D 0.9500
C124 H12E 0.9500
B2 C131 1.682(4)
B2 C125 1.695(5)
B2 C143 1.699(4)
B2 C137 1.703(4)
C125 C126 1.3900
C125 C130 1.3900
C126 C127 1.3900
C126 H12F 0.9500
C127 C128 1.3900
C127 H12G 0.9500
C128 C129 1.3900
C128 H12H 0.9500
C129 C130 1.3900
C129 H12I 0.9500
C130 H13E 0.9500
C131 C132 1.3900
C131 C136 1.3900
C132 C133 1.3900
C132 H13F 0.9500
C133 C134 1.3900
C133 H13G 0.9500
C134 C135 1.3900
C134 H13H 0.9500
C135 C136 1.3900
C135 H13I 0.9500
C136 H13J 0.9500
C137 C138 1.3900
C137 C142 1.3900
C138 C139 1.3900
C138 H13K 0.9500
C139 C140 1.3900
C139 H13L 0.9500
C140 C141 1.3900
C140 H14E 0.9500
C141 C142 1.3900
C141 H14F 0.9500
C142 H14G 0.9500
C143 C144 1.3900
C143 C148 1.3900
C144 C145 1.3900
C144 H14H 0.9500
C145 C146 1.3900
C145 H14I 0.9500
C146 C147 1.3900
C146 H14J 0.9500
C147 C148 1.3900
C147 H14K 0.9500
C148 H14L 0.9500
B3 C161 1.694(4)
B3 C149 1.694(5)
B3 C167 1.701(4)
B3 C155 1.704(4)
C149 C150 1.3900
C149 C154 1.3900
C150 C151 1.3900
C150 H15G 0.9500
C151 C152 1.3900
C151 H15H 0.9500
C152 C153 1.3900
C152 H15I 0.9500
C153 C154 1.3900
C153 H15J 0.9500
C154 H15K 0.9500
C155 C156 1.3900
C155 C160 1.3900
C156 C157 1.3900
C156 H15L 0.9500
C157 C158 1.3900
C157 H15M 0.9500
C158 C159 1.3900
C158 H15N 0.9500
C159 C160 1.3900
C159 H15O 0.9500
C160 H16E 0.9500
C161 C162 1.3900
C161 C166 1.3900
C162 C163 1.3900
C162 H16F 0.9500
C163 C164 1.3900
C163 H16G 0.9500
C164 C165 1.3900
C164 H16H 0.9500
C165 C166 1.3900
C165 H16I 0.9500
C166 H16J 0.9500
C167 C168 1.3900
C167 C172 1.3900
C168 C169 1.3900
C168 H16K 0.9500
C169 C170 1.3900
C169 H16L 0.9500
C170 C171 1.3900
C170 H17E 0.9500
C171 C172 1.3900
C171 H17F 0.9500
C172 H17G 0.9500

loop_
_platon_squeeze_void_nr
_platon_squeeze_void_average_x
_platon_squeeze_void_average_y
_platon_squeeze_void_average_z
_platon_squeeze_void_volume
_platon_squeeze_void_count_electrons
_platon_squeeze_void_content
1 0.500 0.500 0.000 794 178 ' '
2 0.060 0.988 0.024 7 0 ' '
3 0.500 1.000 0.500 794 178 ' '
4 0.941 0.489 0.479 7 0 ' '
5 0.059 0.511 0.521 6 0 ' '
6 0.941 0.011 0.979 7 0 ' '
